data_7041248
loop_
_publ_author_name
'Alexandru, Maria-Gabriela'
'Visinescu, Diana'
'Shova, Sergiu'
'Lloret, Francesc'
'Julve, Miguel'

_publ_section_title
;
 Synthesis, crystal structure and magnetic properties of a cyanide-bridged
 heterometallic {Co(II)Mn(III)} chain.
;
_journal_issue 1
_journal_name_full 'Dalton transactions (Cambridge, England : 2003)'
_journal_page_first 39
_journal_page_last 43
_journal_paper_doi 10.1039/c6dt04087j
_journal_volume 46
_journal_year 2016
_chemical_formula_moiety 'C33 H26 Co Mn N7 O2, 2(H2 O)'
_chemical_formula_sum 'C33 H30 Co Mn N7 O4'
_chemical_formula_weight 702.51
_space_group_crystal_system orthorhombic
_space_group_IT_number 60
_space_group_name_Hall '-P 2n 2ab'
_space_group_name_H-M_alt 'P b c n'
_symmetry_space_group_name_Hall '-P 2n 2ab'
_symmetry_space_group_name_H-M 'P b c n'
_atom_sites_solution_hydrogens mixed
_atom_sites_solution_primary dual
_audit_creation_date 2016-10-24
_audit_creation_method
;
Olex2 1.2
(compiled 2016.09.09 svn.r3337 for OlexSys, GUI svn.r5227)
;
_audit_update_record
;
2016-10-24 deposited with the CCDC.
2016-11-23 downloaded from the CCDC.
;
_cell_angle_alpha 90
_cell_angle_beta 90
_cell_angle_gamma 90
_cell_formula_units_Z 8
_cell_length_a 25.8427(10)
_cell_length_b 21.4714(9)
_cell_length_c 12.3275(4)
_cell_measurement_reflns_used 3575
_cell_measurement_temperature 150
_cell_measurement_theta_max 66.600
_cell_measurement_theta_min 3.950
_cell_volume 6840.3(4)
_computing_molecular_graphics 'Olex2 (Dolomanov et al., 2009)'
_computing_publication_material 'Olex2 (Dolomanov et al., 2009)'
_computing_structure_refinement 'ShelXL (Sheldrick, 2015)'
_computing_structure_solution 'ShelXT (Sheldrick, 2015)'
_diffrn_ambient_temperature 150
_diffrn_measured_fraction_theta_full 0.989
_diffrn_measured_fraction_theta_max 0.989
_diffrn_measurement_device_type SuperNova
_diffrn_measurement_method '\w scans'
_diffrn_radiation_type CuK\a
_diffrn_radiation_wavelength 1.54184
_diffrn_reflns_av_R_equivalents 0.0499
_diffrn_reflns_av_unetI/netI 0.0622
_diffrn_reflns_Laue_measured_fraction_full 0.989
_diffrn_reflns_Laue_measured_fraction_max 0.989
_diffrn_reflns_limit_h_max 30
_diffrn_reflns_limit_h_min -30
_diffrn_reflns_limit_k_max 25
_diffrn_reflns_limit_k_min -25
_diffrn_reflns_limit_l_max 14
_diffrn_reflns_limit_l_min -14
_diffrn_reflns_number 14642
_diffrn_reflns_point_group_measured_fraction_full 0.989
_diffrn_reflns_point_group_measured_fraction_max 0.989
_diffrn_reflns_theta_full 66.597
_diffrn_reflns_theta_max 66.597
_diffrn_reflns_theta_min 4.476
_diffrn_standards_decay_% 1
_diffrn_standards_interval_count 50
_diffrn_standards_interval_time 20
_diffrn_standards_number 10
_exptl_absorpt_coefficient_mu 7.183
_exptl_absorpt_correction_T_max 1.00000
_exptl_absorpt_correction_T_min 0.36918
_exptl_absorpt_correction_type multi-scan
_exptl_absorpt_process_details sadabs
_exptl_crystal_colour 'clear light brown'
_exptl_crystal_colour_lustre clear
_exptl_crystal_colour_modifier light
_exptl_crystal_colour_primary brown
_exptl_crystal_density_diffrn 1.364
_exptl_crystal_description block
_exptl_crystal_F_000 2888
_exptl_crystal_size_max 0.13
_exptl_crystal_size_mid 0.09
_exptl_crystal_size_min 0.01
_refine_diff_density_max 0.885
_refine_diff_density_min -0.429
_refine_diff_density_rms 0.088
_refine_ls_extinction_method none
_refine_ls_goodness_of_fit_ref 1.128
_refine_ls_hydrogen_treatment constr
_refine_ls_matrix_type full
_refine_ls_number_parameters 421
_refine_ls_number_reflns 5994
_refine_ls_number_restraints 5
_refine_ls_restrained_S_all 1.129
_refine_ls_R_factor_all 0.0877
_refine_ls_R_factor_gt 0.0757
_refine_ls_shift/su_max 0.001
_refine_ls_shift/su_mean 0.000
_refine_ls_structure_factor_coef Fsqd
_refine_ls_weighting_details 'w=1/[\s^2^(Fo^2^)+(0.0661P)^2^+19.9194P] where P=(Fo^2^+2Fc^2^)/3'
_refine_ls_weighting_scheme calc
_refine_ls_wR_factor_gt 0.1815
_refine_ls_wR_factor_ref 0.1881
_reflns_Friedel_coverage 0.000
_reflns_number_gt 5029
_reflns_number_total 5994
_reflns_threshold_expression 'I > 2\s(I)'
_cod_data_source_file c6dt04087j2.cif
_cod_data_source_block neo-musaleu-cu-2
_cod_depositor_comments 'Adding full bibliography for 7041248.cif.'
_cod_original_cell_volume 6840.2(4)
_cod_database_code 7041248
_shelx_space_group_comment
;
The symmetry employed for this shelxl refinement is uniquely defined
by the following loop, which should always be used as a source of
symmetry information in preference to the above space-group names.
They are only intended as comments.
;
_olex2_refinement_description
;
1. Fixed Uiso
 At 1.2 times of:
  All C(H) groups, All C(H,H) groups
 At 1.5 times of:
  All C(H,H,H) groups, All O(H,H) groups
2. Restrained distances
 N1-C8X = N1-C8 = N2-C9 = N2-C9X
 1.48 with sigma of 0.01
 C8X-C9X \\sim C8-C9
 with sigma of 0.01
3. Uiso/Uaniso restraints and constraints
Uanis(C9X) = Uanis(C9) = Uanis(C8X) = Uanis(C8)
Uiso(O2W) = Uiso(O3W) = Uiso(O4W) = Uiso(O5W)
4. Others
 Fixed Sof: C8(0.5) H8A(0.5) H8B(0.5) C9(0.5) H9A(0.5) H9B(0.5) C8X(0.5)
 H8XA(0.5) H8XB(0.5) C9X(0.5) H9XA(0.5) H9XB(0.5) O2W(0.25) H2WA(0.25)
 H2WB(0.25) O3W(0.25) H3WA(0.25) H3WB(0.25) O4W(0.25) H4WA(0.25) H4WB(0.25)
 O5W(0.25) H5WA(0.25) H5WB(0.25)
5.a Riding coordinates:
 O1W(H1WA,H1WB), O2W(H2WA,H2WB), O3W(H3WA,H3WB), O4W(H4WA,H4WB), O5W(H5WA,H5WB)
5.b Secondary CH2 refined with riding coordinates:
 C8(H8A,H8B), C9(H9A,H9B), C8X(H8XA,H8XB), C9X(H9XA,H9XB)
5.c Aromatic/amide H refined with riding coordinates:
 C2(H2), C3(H3), C4(H4), C7(H7), C10(H10), C12(H12), C13(H13), C14(H14),
 C15(H15), C5(H5), C19(H19), C20(H20), C22(H22), C23(H23), C25(H25), C26(H26)
5.d Idealised Me refined as rotating group:
 C17(H17A,H17B,H17C), C28(H28A,H28B,H28C)
;
_shelx_shelxl_version_number 2014/7
_olex2_submission_special_instructions 'No special instructions were received'

loop_
_space_group_symop_operation_xyz
'x, y, z'
'-x+1/2, -y+1/2, z+1/2'
'-x, y, -z+1/2'
'x+1/2, -y+1/2, -z'
'-x, -y, -z'
'x-1/2, y-1/2, -z-1/2'
'x, -y, z-1/2'
'-x-1/2, y-1/2, z'

loop_
_atom_site_label
_atom_site_type_symbol
_atom_site_fract_x
_atom_site_fract_y
_atom_site_fract_z
_atom_site_U_iso_or_equiv
_atom_site_adp_type
_atom_site_occupancy
_atom_site_site_symmetry_order
_atom_site_calc_flag
_atom_site_refinement_flags_posn
_atom_site_refinement_flags_occupancy
_atom_site_disorder_assembly
_atom_site_disorder_group
Co1 Co 0.37109(3) 0.36070(4) 0.61936(6) 0.0288(2) Uani 1 1 d . . . .
Mn1 Mn 0.26463(3) 0.19467(4) 0.40692(6) 0.0291(2) Uani 1 1 d . . . .
O1 O 0.26384(14) 0.13084(17) 0.5128(3) 0.0334(8) Uani 1 1 d . . . .
O2 O 0.20283(17) 0.2315(2) 0.4557(3) 0.0457(10) Uani 1 1 d . . . .
N1 N 0.3269(2) 0.1582(3) 0.3362(4) 0.0540(14) Uani 1 1 d D . . .
N2 N 0.27118(19) 0.2558(2) 0.2864(3) 0.0404(11) Uani 1 1 d D . . .
N3 N 0.40994(15) 0.41683(19) 0.7166(3) 0.0262(9) Uani 1 1 d . . . .
N4 N 0.35393(16) 0.44740(19) 0.5437(3) 0.0255(9) Uani 1 1 d . . . .
N5 N 0.2807(2) 0.3616(3) 0.7787(4) 0.0452(13) Uani 1 1 d . . . .
N6 N 0.4640(2) 0.3345(3) 0.4725(4) 0.0506(13) Uani 1 1 d . . . .
N7 N 0.3151(3) 0.2554(3) 0.5069(4) 0.0651(19) Uani 1 1 d . . . .
C16 C 0.1736(2) 0.2730(3) 0.4066(4) 0.0379(13) Uani 1 1 d . . . .
C1 C 0.2892(2) 0.0777(3) 0.5135(4) 0.0342(12) Uani 1 1 d . . . .
C2 C 0.2756(2) 0.0335(3) 0.5920(5) 0.0434(14) Uani 1 1 d . . . .
H2 H 0.2500 0.0431 0.6422 0.052 Uiso 1 1 calc R . . .
C3 C 0.2992(3) -0.0237(4) 0.5965(7) 0.064(2) Uani 1 1 d . . . .
H3 H 0.2897 -0.0521 0.6498 0.077 Uiso 1 1 calc R . . .
C4 C 0.3373(4) -0.0393(4) 0.5216(10) 0.098(4) Uani 1 1 d . . . .
H4 H 0.3527 -0.0784 0.5235 0.117 Uiso 1 1 calc R . . .
C6 C 0.3284(3) 0.0625(3) 0.4390(6) 0.0545(17) Uani 1 1 d . . . .
C7 C 0.3467(3) 0.1050(4) 0.3574(6) 0.0596(19) Uani 1 1 d . . . .
H7 H 0.3752 0.0928 0.3167 0.071 Uiso 1 1 calc R . . .
C10 C 0.2365(3) 0.2937(3) 0.2550(4) 0.0437(15) Uani 1 1 d . . . .
H10 H 0.2431 0.3165 0.1923 0.052 Uiso 1 1 calc R . . .
C11 C 0.1884(3) 0.3040(3) 0.3084(5) 0.0480(15) Uani 1 1 d . . . .
C12 C 0.1525(4) 0.3446(4) 0.2600(7) 0.071(2) Uani 1 1 d . . . .
H12 H 0.1612 0.3642 0.1952 0.085 Uiso 1 1 calc R . . .
C13 C 0.1051(4) 0.3562(4) 0.3053(8) 0.083(3) Uani 1 1 d . . . .
H13 H 0.0820 0.3831 0.2712 0.099 Uiso 1 1 calc R . . .
C14 C 0.0917(3) 0.3278(4) 0.4020(7) 0.065(2) Uani 1 1 d . . . .
H14 H 0.0596 0.3360 0.4329 0.078 Uiso 1 1 calc R . . .
C15 C 0.1252(3) 0.2874(3) 0.4530(5) 0.0454(15) Uani 1 1 d . . . .
H15 H 0.1159 0.2695 0.5188 0.055 Uiso 1 1 calc R . . .
C17 C 0.4390(3) 0.3302(3) 0.8254(5) 0.0417(14) Uani 1 1 d . . . .
H17A H 0.4059 0.3165 0.8516 0.063 Uiso 1 1 calc GR . . .
H17B H 0.4650 0.3218 0.8792 0.063 Uiso 1 1 calc GR . . .
H17C H 0.4473 0.3083 0.7598 0.063 Uiso 1 1 calc GR . . .
C18 C 0.43720(19) 0.3984(3) 0.8032(4) 0.0290(11) Uani 1 1 d . . . .
C5 C 0.3520(4) 0.0031(4) 0.4453(9) 0.086(3) Uani 1 1 d . . . .
H5 H 0.3781 -0.0071 0.3964 0.103 Uiso 1 1 calc R . . .
C19 C 0.4612(2) 0.4425(3) 0.8702(4) 0.0305(11) Uani 1 1 d . . . .
H19 H 0.4803 0.4290 0.9297 0.037 Uiso 1 1 calc R . . .
C20 C 0.4573(2) 0.5046(3) 0.8503(4) 0.0312(11) Uani 1 1 d . . . .
H20 H 0.4729 0.5334 0.8963 0.037 Uiso 1 1 calc R . . .
C21 C 0.42875(19) 0.5250(2) 0.7576(4) 0.0283(10) Uani 1 1 d . . . .
C22 C 0.4238(2) 0.5887(2) 0.7262(4) 0.0316(11) Uani 1 1 d . . . .
H22 H 0.4387 0.6198 0.7684 0.038 Uiso 1 1 calc R . . .
C23 C 0.3975(2) 0.6042(2) 0.6353(4) 0.0339(12) Uani 1 1 d . . . .
H23 H 0.3957 0.6457 0.6144 0.041 Uiso 1 1 calc R . . .
C24 C 0.37218(19) 0.5578(2) 0.5705(4) 0.0290(11) Uani 1 1 d . . . .
C29 C 0.37627(18) 0.4953(2) 0.6002(4) 0.0246(10) Uani 1 1 d . . . .
C30 C 0.40552(18) 0.4785(2) 0.6940(4) 0.0249(10) Uani 1 1 d . . . .
C25 C 0.3438(2) 0.5716(3) 0.4759(4) 0.0324(11) Uani 1 1 d . . . .
H25 H 0.3400 0.6124 0.4522 0.039 Uiso 1 1 calc R . . .
C26 C 0.3220(2) 0.5236(3) 0.4202(4) 0.0330(11) Uani 1 1 d . . . .
H26 H 0.3033 0.5322 0.3575 0.040 Uiso 1 1 calc R . . .
C27 C 0.3269(2) 0.4619(3) 0.4545(4) 0.0314(11) Uani 1 1 d . . . .
C28 C 0.3013(2) 0.4100(3) 0.3927(4) 0.0426(14) Uani 1 1 d . . . .
H28A H 0.3273 0.3830 0.3628 0.064 Uiso 1 1 calc GR . . .
H28B H 0.2808 0.4271 0.3350 0.064 Uiso 1 1 calc GR . . .
H28C H 0.2794 0.3866 0.4408 0.064 Uiso 1 1 calc GR . . .
C31 C 0.3144(2) 0.3630(3) 0.7181(4) 0.0376(13) Uani 1 1 d . . . .
C32 C 0.4298(2) 0.3449(3) 0.5283(4) 0.0352(12) Uani 1 1 d . . . .
C33 C 0.3361(3) 0.2966(3) 0.5471(5) 0.0466(16) Uani 1 1 d . . . .
C8 C 0.3388(6) 0.1845(6) 0.2256(7) 0.0487(18) Uani 0.5 1 d D P A 1
H8A H 0.3178 0.1650 0.1699 0.058 Uiso 0.5 1 calc R P A 1
H8B H 0.3751 0.1795 0.2075 0.058 Uiso 0.5 1 calc R P A 1
C9 C 0.3246(4) 0.2532(6) 0.2402(11) 0.0487(18) Uani 0.5 1 d D P A 1
H9A H 0.3489 0.2733 0.2889 0.058 Uiso 0.5 1 calc R P A 1
H9B H 0.3257 0.2746 0.1709 0.058 Uiso 0.5 1 calc R P A 1
C8X C 0.3547(5) 0.2094(5) 0.2784(9) 0.0487(18) Uani 0.5 1 d D P A 2
H8XA H 0.3818 0.1927 0.2324 0.058 Uiso 0.5 1 calc R P A 2
H8XB H 0.3700 0.2381 0.3299 0.058 Uiso 0.5 1 calc R P A 2
C9X C 0.3134(4) 0.2421(7) 0.2104(8) 0.0487(18) Uani 0.5 1 d D P A 2
H9XA H 0.3269 0.2801 0.1790 0.058 Uiso 0.5 1 calc R P A 2
H9XB H 0.3014 0.2152 0.1523 0.058 Uiso 0.5 1 calc R P A 2
O1W O 0.5270(3) 0.2529(3) 0.3514(5) 0.0871(19) Uani 1 1 d . . . .
H1WA H 0.5126 0.2710 0.4047 0.131 Uiso 1 1 d R . . .
H1WB H 0.5219 0.2137 0.3592 0.131 Uiso 1 1 d R . . .
O2W O 0.4352(10) 0.1753(12) 0.485(2) 0.083(3) Uiso 0.25 1 d . P . .
H2WA H 0.4601 0.2004 0.4966 0.124 Uiso 0.25 1 d R P . .
H2WB H 0.4075 0.1907 0.5109 0.124 Uiso 0.25 1 d R P . .
O3W O 0.4554(10) 0.1244(11) 0.191(2) 0.083(3) Uiso 0.25 1 d . P . .
H3WA H 0.4225 0.1286 0.1716 0.124 Uiso 0.25 1 d R P . .
H3WB H 0.4694 0.1157 0.1291 0.124 Uiso 0.25 1 d R P . .
O4W O 0.5032(10) 0.1251(12) 0.382(2) 0.083(3) Uiso 0.25 1 d . P . .
H4WA H 0.4938 0.1044 0.3270 0.124 Uiso 0.25 1 d R P . .
H4WB H 0.5247 0.1038 0.4191 0.124 Uiso 0.25 1 d R P . .
O5W O 0.4702(10) 0.0809(12) 0.554(2) 0.083(3) Uiso 0.25 1 d . P . .
H5WA H 0.4573 0.0481 0.5820 0.124 Uiso 0.25 1 d R P . .
H5WB H 0.4988 0.0719 0.5237 0.124 Uiso 0.25 1 d R P . .

loop_
_atom_site_aniso_label
_atom_site_aniso_U_11
_atom_site_aniso_U_22
_atom_site_aniso_U_33
_atom_site_aniso_U_23
_atom_site_aniso_U_13
_atom_site_aniso_U_12
Co1 0.0436(5) 0.0278(4) 0.0151(4) 0.0012(3) -0.0047(3) -0.0128(4)
Mn1 0.0404(4) 0.0313(4) 0.0156(4) -0.0005(3) -0.0017(3) -0.0111(4)
O1 0.045(2) 0.035(2) 0.0207(17) -0.0001(15) 0.0008(15) -0.0085(17)
O2 0.065(3) 0.050(2) 0.0217(18) 0.0075(17) 0.0065(18) 0.013(2)
N1 0.051(3) 0.065(4) 0.046(3) 0.021(3) 0.015(3) 0.000(3)
N2 0.062(3) 0.041(3) 0.019(2) 0.002(2) 0.000(2) -0.014(2)
N3 0.032(2) 0.030(2) 0.0162(19) 0.0017(16) -0.0011(16) -0.0053(17)
N4 0.029(2) 0.031(2) 0.0168(19) 0.0004(16) -0.0003(16) -0.0038(17)
N5 0.056(3) 0.059(3) 0.020(2) -0.001(2) 0.004(2) -0.034(3)
N6 0.060(3) 0.060(3) 0.031(3) -0.005(2) -0.003(3) 0.012(3)
N7 0.115(5) 0.051(3) 0.029(3) 0.006(2) -0.024(3) -0.049(4)
C16 0.059(3) 0.029(3) 0.026(3) -0.004(2) -0.011(3) -0.006(3)
C1 0.040(3) 0.040(3) 0.023(3) -0.001(2) -0.007(2) -0.005(2)
C2 0.048(3) 0.050(4) 0.032(3) 0.009(3) -0.002(3) -0.002(3)
C3 0.067(5) 0.052(4) 0.074(5) 0.025(4) 0.010(4) 0.011(4)
C4 0.103(7) 0.057(5) 0.133(9) 0.037(6) 0.036(7) 0.035(5)
C6 0.058(4) 0.056(4) 0.049(4) 0.001(3) 0.012(3) 0.003(3)
C7 0.058(4) 0.074(5) 0.046(4) 0.009(4) 0.020(3) 0.010(4)
C10 0.075(4) 0.038(3) 0.018(3) 0.003(2) -0.006(3) -0.022(3)
C11 0.078(4) 0.033(3) 0.033(3) 0.005(3) -0.009(3) -0.009(3)
C12 0.093(6) 0.061(5) 0.059(5) 0.030(4) -0.011(4) 0.001(4)
C13 0.089(6) 0.073(6) 0.086(6) 0.034(5) -0.008(5) 0.015(5)
C14 0.066(5) 0.062(5) 0.067(5) 0.000(4) -0.011(4) 0.012(4)
C15 0.066(4) 0.036(3) 0.034(3) -0.006(3) -0.007(3) -0.004(3)
C17 0.058(4) 0.039(3) 0.028(3) 0.003(2) -0.014(3) -0.004(3)
C18 0.033(3) 0.037(3) 0.017(2) 0.001(2) 0.0006(19) -0.006(2)
C5 0.083(6) 0.067(5) 0.106(7) 0.014(5) 0.036(6) 0.025(5)
C19 0.032(3) 0.043(3) 0.017(2) 0.000(2) -0.0045(19) -0.008(2)
C20 0.032(2) 0.037(3) 0.024(2) -0.010(2) -0.001(2) -0.011(2)
C21 0.034(2) 0.030(3) 0.021(2) -0.007(2) 0.006(2) -0.006(2)
C22 0.036(3) 0.026(3) 0.033(3) -0.009(2) 0.000(2) -0.003(2)
C23 0.041(3) 0.024(3) 0.037(3) -0.004(2) 0.005(2) 0.001(2)
C24 0.029(2) 0.032(3) 0.026(3) -0.001(2) 0.009(2) 0.000(2)
C29 0.027(2) 0.028(2) 0.019(2) -0.0003(19) 0.0041(18) -0.0014(19)
C30 0.026(2) 0.029(2) 0.020(2) -0.0018(19) 0.0027(18) -0.005(2)
C25 0.032(3) 0.032(3) 0.033(3) 0.006(2) 0.003(2) 0.008(2)
C26 0.036(3) 0.040(3) 0.023(2) 0.006(2) -0.002(2) 0.008(2)
C27 0.039(3) 0.037(3) 0.019(2) 0.004(2) 0.000(2) -0.005(2)
C28 0.054(3) 0.049(3) 0.025(3) 0.000(2) -0.015(2) -0.009(3)
C31 0.053(3) 0.038(3) 0.021(3) 0.005(2) -0.010(2) -0.022(3)
C32 0.051(3) 0.033(3) 0.021(3) -0.001(2) -0.009(2) -0.003(3)
C33 0.072(4) 0.044(3) 0.023(3) 0.010(3) -0.007(3) -0.023(3)
C8 0.068(5) 0.059(4) 0.019(4) 0.003(3) 0.009(3) -0.016(3)
C9 0.068(5) 0.059(4) 0.019(4) 0.003(3) 0.009(3) -0.016(3)
C8X 0.068(5) 0.059(4) 0.019(4) 0.003(3) 0.009(3) -0.016(3)
C9X 0.068(5) 0.059(4) 0.019(4) 0.003(3) 0.009(3) -0.016(3)
O1W 0.116(5) 0.080(4) 0.065(4) -0.011(3) 0.001(3) 0.036(4)

loop_
_atom_type_symbol
_atom_type_description
_atom_type_scat_dispersion_real
_atom_type_scat_dispersion_imag
_atom_type_scat_source
C C 0.0181 0.0091 'International Tables Vol C Tables 4.2.6.8 and 6.1.1.4'
H H 0.0000 0.0000 'International Tables Vol C Tables 4.2.6.8 and 6.1.1.4'
Co Co -2.3653 3.6143 'International Tables Vol C Tables 4.2.6.8 and 6.1.1.4'
Mn Mn -0.5299 2.8052 'International Tables Vol C Tables 4.2.6.8 and 6.1.1.4'
N N 0.0311 0.0180 'International Tables Vol C Tables 4.2.6.8 and 6.1.1.4'
O O 0.0492 0.0322 'International Tables Vol C Tables 4.2.6.8 and 6.1.1.4'

loop_
_geom_angle_atom_site_label_1
_geom_angle_atom_site_label_2
_geom_angle_atom_site_label_3
_geom_angle
_geom_angle_site_symmetry_1
_geom_angle_site_symmetry_3
N3 Co1 N4 80.67(16) . .
C31 Co1 N3 89.30(19) . .
C31 Co1 N4 95.6(2) . .
C31 Co1 C32 170.7(2) . .
C32 Co1 N3 93.5(2) . .
C32 Co1 N4 93.6(2) . .
C33 Co1 N3 169.5(2) . .
C33 Co1 N4 109.5(2) . .
C33 Co1 C31 87.2(3) . .
C33 Co1 C32 88.4(3) . .
O1 Mn1 N1 91.49(19) . .
O1 Mn1 N2 173.46(19) . .
O1 Mn1 N5 95.01(17) . 2_554
O1 Mn1 N7 92.82(18) . .
O2 Mn1 O1 94.28(17) . .
O2 Mn1 N1 172.7(2) . .
O2 Mn1 N2 91.95(19) . .
O2 Mn1 N5 90.5(2) . 2_554
O2 Mn1 N7 94.3(3) . .
N1 Mn1 N5 84.5(2) . 2_554
N1 Mn1 N7 89.9(3) . .
N2 Mn1 N1 82.1(2) . .
N2 Mn1 N5 82.94(18) . 2_554
N2 Mn1 N7 88.7(2) . .
N7 Mn1 N5 170.51(19) . 2_554
C1 O1 Mn1 128.9(3) . .
C16 O2 Mn1 128.7(4) . .
C7 N1 Mn1 125.8(4) . .
C7 N1 C8 116.0(7) . .
C7 N1 C8X 124.4(7) . .
C8 N1 Mn1 114.5(6) . .
C8X N1 Mn1 107.9(6) . .
C10 N2 Mn1 126.2(4) . .
C10 N2 C9 123.9(7) . .
C10 N2 C9X 117.2(6) . .
C9 N2 Mn1 109.9(6) . .
C9X N2 Mn1 114.1(6) . .
C18 N3 Co1 124.8(3) . .
C18 N3 C30 119.8(4) . .
C30 N3 Co1 115.3(3) . .
C29 N4 Co1 110.2(3) . .
C27 N4 Co1 132.2(4) . .
C27 N4 C29 117.5(4) . .
C31 N5 Mn1 147.5(5) . 2
C33 N7 Mn1 165.7(6) . .
O2 C16 C11 123.3(6) . .
O2 C16 C15 118.2(5) . .
C15 C16 C11 118.6(6) . .
O1 C1 C2 117.9(5) . .
O1 C1 C6 123.7(5) . .
C2 C1 C6 118.4(6) . .
C1 C2 H2 119.3 . .
C3 C2 C1 121.5(6) . .
C3 C2 H2 119.3 . .
C2 C3 H3 119.9 . .
C2 C3 C4 120.2(7) . .
C4 C3 H3 119.9 . .
C3 C4 H4 120.2 . .
C5 C4 C3 119.6(8) . .
C5 C4 H4 120.2 . .
C1 C6 C7 123.2(6) . .
C1 C6 C5 118.9(7) . .
C5 C6 C7 117.9(7) . .
N1 C7 C6 125.4(6) . .
N1 C7 H7 117.3 . .
C6 C7 H7 117.3 . .
N2 C10 H10 117.5 . .
N2 C10 C11 125.0(5) . .
C11 C10 H10 117.5 . .
C10 C11 C16 123.5(6) . .
C12 C11 C16 118.0(7) . .
C12 C11 C10 118.4(6) . .
C11 C12 H12 119.0 . .
C13 C12 C11 122.0(7) . .
C13 C12 H12 119.0 . .
C12 C13 H13 120.2 . .
C12 C13 C14 119.7(8) . .
C14 C13 H13 120.2 . .
C13 C14 H14 119.6 . .
C15 C14 C13 120.9(8) . .
C15 C14 H14 119.6 . .
C16 C15 H15 119.6 . .
C14 C15 C16 120.8(6) . .
C14 C15 H15 119.6 . .
H17A C17 H17B 109.5 . .
H17A C17 H17C 109.5 . .
H17B C17 H17C 109.5 . .
C18 C17 H17A 109.5 . .
C18 C17 H17B 109.5 . .
C18 C17 H17C 109.5 . .
N3 C18 C17 117.0(5) . .
N3 C18 C19 120.2(5) . .
C19 C18 C17 122.8(5) . .
C4 C5 C6 121.3(8) . .
C4 C5 H5 119.4 . .
C6 C5 H5 119.4 . .
C18 C19 H19 119.2 . .
C20 C19 C18 121.6(5) . .
C20 C19 H19 119.2 . .
C19 C20 H20 120.5 . .
C19 C20 C21 118.9(5) . .
C21 C20 H20 120.5 . .
C22 C21 C20 123.9(5) . .
C30 C21 C20 116.7(5) . .
C30 C21 C22 119.5(5) . .
C21 C22 H22 119.8 . .
C23 C22 C21 120.4(5) . .
C23 C22 H22 119.8 . .
C22 C23 H23 119.3 . .
C22 C23 C24 121.4(5) . .
C24 C23 H23 119.3 . .
C29 C24 C23 119.2(5) . .
C29 C24 C25 117.3(5) . .
C25 C24 C23 123.6(5) . .
N4 C29 C24 123.8(5) . .
N4 C29 C30 116.4(4) . .
C24 C29 C30 119.7(5) . .
N3 C30 C21 122.9(4) . .
N3 C30 C29 117.2(4) . .
C21 C30 C29 119.9(5) . .
C24 C25 H25 120.8 . .
C26 C25 C24 118.4(5) . .
C26 C25 H25 120.8 . .
C25 C26 H26 119.1 . .
C25 C26 C27 121.9(5) . .
C27 C26 H26 119.1 . .
N4 C27 C26 121.1(5) . .
N4 C27 C28 118.2(5) . .
C26 C27 C28 120.7(5) . .
C27 C28 H28A 109.5 . .
C27 C28 H28B 109.5 . .
C27 C28 H28C 109.5 . .
H28A C28 H28B 109.5 . .
H28A C28 H28C 109.5 . .
H28B C28 H28C 109.5 . .
N5 C31 Co1 176.9(6) . .
N6 C32 Co1 178.4(5) . .
N7 C33 Co1 176.7(6) . .
N1 C8 H8A 111.4 . .
N1 C8 H8B 111.4 . .
N1 C8 C9 101.9(9) . .
H8A C8 H8B 109.3 . .
C9 C8 H8A 111.4 . .
C9 C8 H8B 111.4 . .
N2 C9 C8 107.5(9) . .
N2 C9 H9A 110.2 . .
N2 C9 H9B 110.2 . .
C8 C9 H9A 110.2 . .
C8 C9 H9B 110.2 . .
H9A C9 H9B 108.5 . .
N1 C8X H8XA 110.7 . .
N1 C8X H8XB 110.7 . .
N1 C8X C9X 105.4(10) . .
H8XA C8X H8XB 108.8 . .
C9X C8X H8XA 110.7 . .
C9X C8X H8XB 110.7 . .
N2 C9X C8X 105.1(8) . .
N2 C9X H9XA 110.7 . .
N2 C9X H9XB 110.7 . .
C8X C9X H9XA 110.7 . .
C8X C9X H9XB 110.7 . .
H9XA C9X H9XB 108.8 . .
H1WA O1W H1WB 107.1 . .
H2WA O2W H2WB 109.5 . .
H3WA O3W H3WB 100.8 . .
O3W O4W H4WA 72.1 3_655 .
O3W O4W H4WB 80.6 3_655 .
H4WA O4W H4WB 109.5 . .
H5WA O5W H5WB 109.4 . .

loop_
_geom_bond_atom_site_label_1
_geom_bond_atom_site_label_2
_geom_bond_distance
_geom_bond_site_symmetry_2
Co1 N3 1.974(4) .
Co1 N4 2.129(4) .
Co1 C31 1.906(6) .
Co1 C32 1.917(6) .
Co1 C33 1.872(6) .
Mn1 O1 1.892(4) .
Mn1 O2 1.881(4) .
Mn1 N1 1.992(6) .
Mn1 N2 1.989(5) .
Mn1 N5 2.310(5) 2_554
Mn1 N7 2.219(5) .
O1 C1 1.316(7) .
O2 C16 1.316(7) .
N1 C7 1.277(9) .
N1 C8 1.506(8) .
N1 C8X 1.493(8) .
N2 C10 1.271(8) .
N2 C9 1.495(9) .
N2 C9X 1.468(9) .
N3 C18 1.340(6) .
N3 C30 1.357(6) .
N4 C29 1.370(6) .
N4 C27 1.340(7) .
N5 Mn1 2.310(5) 2
N5 C31 1.147(8) .
N6 C32 1.142(8) .
N7 C33 1.150(8) .
C16 C11 1.434(8) .
C16 C15 1.408(9) .
C1 C2 1.400(8) .
C1 C6 1.406(9) .
C2 H2 0.9300 .
C2 C3 1.373(10) .
C3 H3 0.9300 .
C3 C4 1.391(12) .
C4 H4 0.9300 .
C4 C5 1.363(13) .
C6 C7 1.438(10) .
C6 C5 1.416(11) .
C7 H7 0.9300 .
C10 H10 0.9300 .
C10 C11 1.424(10) .
C11 C12 1.407(10) .
C12 H12 0.9300 .
C12 C13 1.370(13) .
C13 H13 0.9300 .
C13 C14 1.383(12) .
C14 H14 0.9300 .
C14 C15 1.378(10) .
C15 H15 0.9300 .
C17 H17A 0.9600 .
C17 H17B 0.9600 .
C17 H17C 0.9600 .
C17 C18 1.490(8) .
C18 C19 1.401(7) .
C5 H5 0.9300 .
C19 H19 0.9300 .
C19 C20 1.361(8) .
C20 H20 0.9300 .
C20 C21 1.428(7) .
C21 C22 1.427(7) .
C21 C30 1.405(7) .
C22 H22 0.9300 .
C22 C23 1.351(8) .
C23 H23 0.9300 .
C23 C24 1.434(8) .
C24 C29 1.396(7) .
C24 C25 1.409(8) .
C29 C30 1.427(7) .
C25 H25 0.9300 .
C25 C26 1.359(8) .
C26 H26 0.9300 .
C26 C27 1.396(8) .
C27 C28 1.505(8) .
C28 H28A 0.9600 .
C28 H28B 0.9600 .
C28 H28C 0.9600 .
C8 H8A 0.9700 .
C8 H8B 0.9700 .
C8 C9 1.532(13) .
C9 H9A 0.9700 .
C9 H9B 0.9700 .
C8X H8XA 0.9700 .
C8X H8XB 0.9700 .
C8X C9X 1.527(13) .
C9X H9XA 0.9700 .
C9X H9XB 0.9700 .
O1W H1WA 0.8484 .
O1W H1WB 0.8571 .
O2W H2WA 0.8497 .
O2W H2WB 0.8502 .
O3W H3WA 0.8894 .
O3W H3WB 0.8627 .
O4W O3W 1.40(3) 3_655
O4W H4WA 0.8502 .
O4W H4WB 0.8499 .
O5W H5WA 0.8503 .
O5W H5WB 0.8507 .

loop_
_geom_torsion_atom_site_label_1
_geom_torsion_atom_site_label_2
_geom_torsion_atom_site_label_3
_geom_torsion_atom_site_label_4
_geom_torsion
_geom_torsion_site_symmetry_1
Co1 N3 C18 C17 1.5(7) .
Co1 N3 C18 C19 -176.7(4) .
Co1 N3 C30 C21 177.2(4) .
Co1 N3 C30 C29 -3.6(5) .
Co1 N4 C29 C24 179.7(4) .
Co1 N4 C29 C30 0.3(5) .
Co1 N4 C27 C26 -178.8(4) .
Co1 N4 C27 C28 1.9(7) .
Mn1 O1 C1 C2 -169.5(4) .
Mn1 O1 C1 C6 9.5(8) .
Mn1 O2 C16 C11 -8.4(8) .
Mn1 O2 C16 C15 171.5(4) .
Mn1 N1 C7 C6 -2.2(12) .
Mn1 N1 C8 C9 37.2(10) .
Mn1 N1 C8X C9X -50.3(9) .
Mn1 N2 C10 C11 7.2(8) .
Mn1 N2 C9 C8 45.4(10) .
Mn1 N2 C9X C8X -30.5(12) .
O1 Mn1 O2 C16 -165.8(5) .
O1 C1 C2 C3 178.3(6) .
O1 C1 C6 C7 3.2(11) .
O1 C1 C6 C5 -178.1(7) .
O2 Mn1 O1 C1 161.9(4) .
O2 C16 C11 C10 -0.9(9) .
O2 C16 C11 C12 176.2(6) .
O2 C16 C15 C14 -176.2(6) .
N1 Mn1 O1 C1 -13.6(4) .
N1 C8 C9 N2 -51.4(12) .
N1 C8X C9X N2 51.3(12) .
N2 Mn1 O2 C16 12.2(5) .
N2 C10 C11 C16 1.1(9) .
N2 C10 C11 C12 -176.0(6) .
N3 C18 C19 C20 0.6(8) .
N4 C29 C30 N3 2.1(6) .
N4 C29 C30 C21 -178.7(4) .
N5 Mn1 O1 C1 71.1(4) 2_554
N5 Mn1 O2 C16 -70.8(5) 2_554
N7 Mn1 O1 C1 -103.6(5) .
N7 Mn1 O2 C16 101.0(5) .
C16 C11 C12 C13 1.7(12) .
C1 C2 C3 C4 -0.6(13) .
C1 C6 C7 N1 -6.7(13) .
C1 C6 C5 C4 0.2(15) .
C2 C1 C6 C7 -177.8(7) .
C2 C1 C6 C5 0.9(11) .
C2 C3 C4 C5 1.7(17) .
C3 C4 C5 C6 -1.5(18) .
C6 C1 C2 C3 -0.7(9) .
C7 N1 C8 C9 -163.4(8) .
C7 N1 C8X C9X 145.0(9) .
C7 C6 C5 C4 179.0(10) .
C10 N2 C9 C8 -137.5(8) .
C10 N2 C9X C8X 166.4(8) .
C10 C11 C12 C13 179.0(8) .
C11 C16 C15 C14 3.6(9) .
C11 C12 C13 C14 0.4(15) .
C12 C13 C14 C15 -0.6(14) .
C13 C14 C15 C16 -1.5(11) .
C15 C16 C11 C10 179.3(5) .
C15 C16 C11 C12 -3.6(9) .
C17 C18 C19 C20 -177.5(5) .
C18 N3 C30 C21 0.4(7) .
C18 N3 C30 C29 179.6(4) .
C18 C19 C20 C21 -1.2(8) .
C5 C6 C7 N1 174.5(9) .
C19 C20 C21 C22 -177.4(5) .
C19 C20 C21 C30 1.4(7) .
C20 C21 C22 C23 177.9(5) .
C20 C21 C30 N3 -1.0(7) .
C20 C21 C30 C29 179.8(4) .
C21 C22 C23 C24 2.5(8) .
C22 C21 C30 N3 177.8(5) .
C22 C21 C30 C29 -1.4(7) .
C22 C23 C24 C29 -2.1(8) .
C22 C23 C24 C25 179.2(5) .
C23 C24 C29 N4 -179.6(4) .
C23 C24 C29 C30 -0.2(7) .
C23 C24 C25 C26 179.2(5) .
C24 C29 C30 N3 -177.4(4) .
C24 C29 C30 C21 1.9(7) .
C24 C25 C26 C27 0.3(8) .
C29 N4 C27 C26 0.4(7) .
C29 N4 C27 C28 -178.9(5) .
C29 C24 C25 C26 0.4(7) .
C30 N3 C18 C17 178.0(5) .
C30 N3 C18 C19 -0.2(7) .
C30 C21 C22 C23 -0.8(8) .
C25 C24 C29 N4 -0.8(7) .
C25 C24 C29 C30 178.7(4) .
C25 C26 C27 N4 -0.8(8) .
C25 C26 C27 C28 178.5(5) .
C27 N4 C29 C24 0.4(7) .
C27 N4 C29 C30 -179.1(4) .
C8 N1 C7 C6 -158.9(9) .
C9 N2 C10 C11 -169.5(7) .
C8X N1 C7 C6 159.8(9) .
C9X N2 C10 C11 168.1(8) .
